data_7700074
loop_
_publ_author_name
'Tian, Li'
'Liu, Zhong Yi'
'Shi, Jian Yun'
'Chen, Pengyun'
'Wu, Mingze'

_publ_section_title
;
 A series of hetero-multi-spin Ln2Cu3 complexes based on a methyl-pyrazole
 nitronyl nitroxide radical with slow magnetic relaxation behaviors
;
_journal_name_full 'Dalton Transactions'
_journal_paper_doi 10.1039/C9DT00981G
_journal_year 2019
_chemical_formula_sum 'C69.6 H45.2 I4 N4 O8 Zn2'
_chemical_formula_weight 1703.83
_chemical_melting_point 629.45
_chemical_name_systematic 'bis-bis(isoquinolin-5-yl)-isophthalate-tetraiodo-di-zinc(ii) phenylacetylene solvate'
_space_group_crystal_system orthorhombic
_space_group_IT_number 59
_space_group_name_Hall '-P 2ab 2a'
_space_group_name_H-M_alt 'P m m n'
_symmetry_space_group_name_Hall '-P 2ab 2a'
_symmetry_space_group_name_H-M 'P m m n :2'
_atom_sites_solution_hydrogens geom
_audit_creation_method SHELXL-2018/3
_audit_update_record
;
2019-05-13 deposited with the CCDC.    2019-05-23 downloaded from the CCDC.
;
_cell_angle_alpha 90
_cell_angle_beta 90
_cell_angle_gamma 90
_cell_formula_units_Z 2
_cell_length_a 17.888(4)
_cell_length_b 24.896(5)
_cell_length_c 7.3920(15)
_cell_measurement_reflns_used 80022
_cell_measurement_temperature 120(2)
_cell_measurement_theta_max 34.080
_cell_measurement_theta_min 0.372
_cell_volume 3292.0(12)
_computing_cell_refinement HKL3000sm
_computing_data_collection 'PAL BL2D-SMDC Program'
_computing_data_reduction HKL3000sm
_computing_structure_refinement SHELXL
_computing_structure_solution SHELXS
_diffrn_ambient_temperature 120(2)
_diffrn_measured_fraction_theta_full 0.997
_diffrn_measured_fraction_theta_max 0.908
_diffrn_measurement_device_type 'Rayonix MX225HS CCD area detector'
_diffrn_measurement_method 'omega scan'
_diffrn_radiation_type synchrotron
_diffrn_radiation_wavelength 0.650
_diffrn_reflns_av_R_equivalents 0.0935
_diffrn_reflns_av_unetI/netI 0.0458
_diffrn_reflns_Laue_measured_fraction_full 0.997
_diffrn_reflns_Laue_measured_fraction_max 0.908
_diffrn_reflns_limit_h_max 29
_diffrn_reflns_limit_h_min -29
_diffrn_reflns_limit_k_max 40
_diffrn_reflns_limit_k_min -40
_diffrn_reflns_limit_l_max 11
_diffrn_reflns_limit_l_min -11
_diffrn_reflns_number 46322
_diffrn_reflns_point_group_measured_fraction_full 0.997
_diffrn_reflns_point_group_measured_fraction_max 0.908
_diffrn_reflns_theta_full 22.955
_diffrn_reflns_theta_max 33.644
_diffrn_reflns_theta_min 1.282
_diffrn_source 'PLSII 2D bending magnet'
_exptl_absorpt_coefficient_mu 2.072
_exptl_absorpt_correction_T_max 1.000
_exptl_absorpt_correction_T_min 0.953
_exptl_absorpt_correction_type empirical
_exptl_absorpt_process_details 'HKL3000sm Scalepack'
_exptl_crystal_colour colorless
_exptl_crystal_density_diffrn 1.719
_exptl_crystal_description block
_exptl_crystal_F_000 1654
_exptl_crystal_recrystallization_method 'solvent exchange'
_exptl_crystal_size_max 0.058
_exptl_crystal_size_mid 0.055
_exptl_crystal_size_min 0.035
_refine_diff_density_max 1.840
_refine_diff_density_min -3.258
_refine_diff_density_rms 0.171
_refine_ls_extinction_method none
_refine_ls_goodness_of_fit_ref 1.169
_refine_ls_hydrogen_treatment constr
_refine_ls_matrix_type full
_refine_ls_number_parameters 313
_refine_ls_number_reflns 8095
_refine_ls_number_restraints 138
_refine_ls_restrained_S_all 1.162
_refine_ls_R_factor_all 0.0613
_refine_ls_R_factor_gt 0.0468
_refine_ls_shift/su_max 0.029
_refine_ls_shift/su_mean 0.001
_refine_ls_structure_factor_coef Fsqd
_refine_ls_weighting_details 'w=1/[\s^2^(Fo^2^)+(0.0877P)^2^] where P=(Fo^2^+2Fc^2^)/3'
_refine_ls_weighting_scheme calc
_refine_ls_wR_factor_gt 0.1517
_refine_ls_wR_factor_ref 0.1618
_reflns_Friedel_coverage 0.000
_reflns_number_gt 6038
_reflns_number_total 8095
_reflns_threshold_expression 'I > 2\s(I)'
_cod_data_source_file c9dt00981g2.cif
_cod_data_source_block PhCCH
_cod_original_cell_volume 3292.0(11)
_cod_original_formula_sum 'C69.60 H45.20 I4 N4 O8 Zn2'
_cod_database_code 7700074
_shelx_shelxl_version_number 2018/3
_shelx_space_group_comment
;
The symmetry employed for this shelxl refinement is uniquely defined
by the following loop, which should always be used as a source of
symmetry information in preference to the above space-group names.
They are only intended as comments.
;
_shelx_estimated_absorpt_t_min 0.889
_shelx_estimated_absorpt_t_max 0.931

loop_
_space_group_symop_operation_xyz
'x, y, z'
'-x+1/2, -y+1/2, z'
'-x, y+1/2, -z'
'x+1/2, -y, -z'
'-x, -y, -z'
'x-1/2, y-1/2, -z'
'x, -y-1/2, z'
'-x-1/2, y, z'

loop_
_atom_site_label
_atom_site_type_symbol
_atom_site_fract_x
_atom_site_fract_y
_atom_site_fract_z
_atom_site_U_iso_or_equiv
_atom_site_adp_type
_atom_site_occupancy
_atom_site_site_symmetry_order
_atom_site_calc_flag
_atom_site_refinement_flags_posn
_atom_site_refinement_flags_adp
_atom_site_refinement_flags_occupancy
_atom_site_disorder_assembly
_atom_site_disorder_group
Zn1 Zn 0.750000 0.54799(2) 0.73825(4) 0.02036(8) Uani 1 2 d S T P . .
I2 I 0.750000 0.63847(2) 0.57926(2) 0.02789(7) Uani 1 2 d S T P . .
I3 I 0.750000 0.54719(2) 1.08130(2) 0.03173(8) Uani 1 2 d S T P . .
N4 N 0.66461(9) 0.49778(6) 0.6545(2) 0.0225(3) Uani 1 1 d . . . . .
C5 C 0.63260(11) 0.50367(7) 0.4939(3) 0.0215(3) Uani 1 1 d . . . . .
H5 H 0.646203 0.533741 0.421995 0.026 Uiso 1 1 calc R U . . .
C6 C 0.57915(13) 0.46723(8) 0.4251(2) 0.0215(4) Uani 1 1 d . . . . .
C7 C 0.54775(13) 0.47447(8) 0.2509(3) 0.0268(4) Uani 1 1 d . . . . .
H7 H 0.562796 0.503897 0.177629 0.032 Uiso 1 1 calc R U . . .
C8 C 0.49550(14) 0.43870(8) 0.1889(3) 0.0307(4) Uani 1 1 d . . . . .
H8 H 0.474437 0.443306 0.071953 0.037 Uiso 1 1 calc R U . . .
C9 C 0.47271(14) 0.39501(8) 0.2977(3) 0.0294(4) Uani 1 1 d . . . . .
H9 H 0.436356 0.370432 0.253844 0.035 Uiso 1 1 calc R U . . .
C10 C 0.50294(12) 0.38803(7) 0.4662(3) 0.0245(4) Uani 1 1 d . . . . .
C11 C 0.55791(11) 0.42312(7) 0.5350(3) 0.0218(3) Uani 1 1 d . . . . .
C12 C 0.59371(12) 0.41735(7) 0.7051(3) 0.0246(4) Uani 1 1 d . . . . .
H12 H 0.581741 0.387930 0.781601 0.030 Uiso 1 1 calc R U . . .
C13 C 0.64552(13) 0.45444(7) 0.7579(3) 0.0252(4) Uani 1 1 d . . . . .
H13 H 0.669368 0.449886 0.871712 0.030 Uiso 1 1 calc R U . . .
O14 O 0.48138(9) 0.34250(6) 0.56422(18) 0.0266(3) Uani 1 1 d . . . . .
C15 C 0.43890(12) 0.35039(7) 0.7161(3) 0.0238(4) Uani 1 1 d . . . . .
O16 O 0.42509(10) 0.39411(6) 0.7768(2) 0.0295(3) Uani 1 1 d . . . . .
C17 C 0.41465(12) 0.29834(7) 0.7942(3) 0.0235(4) Uani 1 1 d . . . . .
C18 C 0.43706(17) 0.250000 0.7165(4) 0.0245(5) Uani 1 2 d S T P . .
H18 H 0.467488 0.250000 0.611209 0.029 Uiso 1 2 calc R U P . .
C19 C 0.36965(13) 0.29836(8) 0.9484(3) 0.0274(4) Uani 1 1 d . . . . .
H19 H 0.354059 0.331395 1.000483 0.033 Uiso 1 1 calc R U . . .
C20 C 0.34772(19) 0.250000 1.0255(5) 0.0308(6) Uani 1 2 d S T P . .
H20 H 0.317607 0.250000 1.131348 0.037 Uiso 1 2 calc R U P . .
C1S C 0.750000 0.4017(4) 0.325(2) 0.059(4) Uani 0.381(7) 2 d DS T P A 1
C2S C 0.750000 0.3598(4) 0.396(2) 0.066(5) Uani 0.381(7) 2 d DS T P A 1
C3S C 0.750000 0.3041(5) 0.488(3) 0.068(4) Uani 0.381(7) 2 d DS T P A 1
C4S C 0.6830(8) 0.2790(6) 0.535(3) 0.081(6) Uani 0.381(7) 1 d D U P A 1
C5S C 0.6793(14) 0.2267(9) 0.604(4) 0.138(14) Uani 0.381(7) 1 d D . P A 1
C6S C 0.750000 0.2022(9) 0.654(4) 0.109(7) Uani 0.381(7) 2 d S T P A 1
C7S C 0.5538(10) 0.250000 0.126(3) 0.148(13) Uani 0.466(11) 2 d DS T P B 2
C8S C 0.6052(11) 0.2783(8) 0.098(3) 0.200(12) Uani 0.466(11) 1 d D U P B 2
C9S C 0.6810(7) 0.3086(5) 0.110(2) 0.123(7) Uani 0.466(11) 1 d D . P B 2
C10S C 0.6835(10) 0.3621(4) 0.1654(18) 0.119(6) Uani 0.466(11) 1 d D . P B 2
C11S C 0.750000 0.3897(6) 0.198(2) 0.091(6) Uani 0.466(11) 2 d DS T P B 2
C12S C 0.750000 0.2815(12) 0.092(5) 0.210(19) Uani 0.466(11) 2 d DS TU P B 2
C13S C 0.5298(17) 0.250000 0.216(13) 0.092(10) Uani 0.114(7) 2 d DS TU P C 3
C14S C 0.5875(18) 0.2719(13) 0.230(7) 0.096(9) Uani 0.114(7) 1 d D U P C 3
C15S C 0.6568(16) 0.3095(11) 0.221(5) 0.099(9) Uani 0.114(7) 1 d DG U P C 3
C16S C 0.6767(17) 0.3407(12) 0.369(4) 0.104(9) Uani 0.114(7) 1 d DG U P C 3
C17S C 0.7382(18) 0.3747(13) 0.359(5) 0.106(10) Uani 0.114(7) 1 d G U P C 3
C18S C 0.7798(16) 0.3774(12) 0.200(5) 0.103(10) Uani 0.114(7) 1 d G U P C 3
C19S C 0.760(2) 0.3462(12) 0.052(4) 0.102(9) Uani 0.114(7) 1 d G U P C 3
C20S C 0.698(2) 0.3122(12) 0.062(4) 0.101(9) Uani 0.114(7) 1 d G U P C 3

loop_
_atom_site_aniso_label
_atom_site_aniso_U_11
_atom_site_aniso_U_22
_atom_site_aniso_U_33
_atom_site_aniso_U_23
_atom_site_aniso_U_13
_atom_site_aniso_U_12
Zn1 0.02252(16) 0.01785(14) 0.02071(15) -0.00158(10) 0.000 0.000
I2 0.03680(13) 0.01701(10) 0.02985(12) -0.00018(6) 0.000 0.000
I3 0.03853(15) 0.03659(14) 0.02006(11) -0.00375(6) 0.000 0.000
N4 0.0257(7) 0.0189(6) 0.0228(7) 0.0005(5) -0.0040(6) -0.0005(6)
C5 0.0296(9) 0.0148(7) 0.0202(7) 0.0012(6) -0.0019(7) 0.0008(6)
C6 0.0295(10) 0.0144(7) 0.0208(8) 0.0006(6) -0.0026(6) 0.0007(7)
C7 0.0391(11) 0.0176(8) 0.0237(8) 0.0018(6) -0.0061(8) -0.0003(7)
C8 0.0446(13) 0.0236(9) 0.0239(8) 0.0000(7) -0.0117(9) -0.0024(9)
C9 0.0389(12) 0.0183(8) 0.0310(10) -0.0053(7) -0.0081(8) -0.0043(7)
C10 0.0334(10) 0.0137(7) 0.0265(8) -0.0006(6) -0.0022(8) -0.0003(7)
C11 0.0277(9) 0.0137(7) 0.0240(8) 0.0003(6) -0.0026(7) 0.0010(6)
C12 0.0322(10) 0.0145(7) 0.0273(8) 0.0054(6) -0.0056(8) -0.0015(6)
C13 0.0292(10) 0.0211(8) 0.0254(8) 0.0052(6) -0.0079(8) -0.0017(7)
O14 0.0366(9) 0.0120(6) 0.0313(7) -0.0011(5) 0.0007(6) -0.0026(5)
C15 0.0288(9) 0.0138(7) 0.0287(8) -0.0017(7) -0.0046(7) -0.0009(6)
O16 0.0365(8) 0.0141(6) 0.0379(8) -0.0056(5) -0.0020(7) 0.0006(5)
C17 0.0288(9) 0.0137(7) 0.0281(9) -0.0015(6) -0.0037(7) -0.0003(6)
C18 0.0319(14) 0.0134(10) 0.0282(12) 0.000 -0.0010(11) 0.000
C19 0.0285(10) 0.0200(9) 0.0336(9) -0.0051(7) -0.0010(8) 0.0010(7)
C20 0.0314(15) 0.0280(14) 0.0329(14) 0.000 0.0044(12) 0.000
C1S 0.067(9) 0.032(5) 0.079(10) -0.012(6) 0.000 0.000
C2S 0.069(10) 0.023(5) 0.105(12) -0.020(5) 0.000 0.000
C3S 0.072(9) 0.043(7) 0.089(11) 0.017(7) 0.000 0.000
C4S 0.067(8) 0.042(6) 0.134(13) -0.028(8) 0.018(8) -0.003(5)
C5S 0.091(16) 0.085(14) 0.24(4) -0.016(14) -0.016(16) -0.010(10)
C6S 0.103(19) 0.091(16) 0.13(2) 0.017(15) 0.000 0.000
C7S 0.107(16) 0.127(18) 0.21(3) 0.000 -0.12(2) 0.000
C8S 0.216(19) 0.156(15) 0.228(19) 0.037(12) -0.040(14) 0.025(14)
C9S 0.075(10) 0.124(13) 0.170(16) -0.030(10) -0.029(10) 0.031(8)
C10S 0.209(19) 0.065(7) 0.085(8) 0.009(6) 0.006(10) 0.010(8)
C11S 0.149(19) 0.058(9) 0.067(9) 0.013(7) 0.000 0.000
C12S 0.20(2) 0.21(2) 0.22(2) 0.003(14) 0.000 0.000
C13S 0.076(16) 0.042(14) 0.16(2) 0.000 -0.001(17) 0.000
C14S 0.076(14) 0.048(11) 0.16(2) -0.023(8) -0.008(14) 0.005(7)
C15S 0.071(14) 0.054(11) 0.17(2) -0.033(10) -0.013(13) 0.003(8)
C16S 0.072(14) 0.064(12) 0.18(2) -0.031(11) -0.011(13) -0.002(10)
C17S 0.076(15) 0.063(13) 0.18(2) -0.031(12) -0.013(14) -0.005(11)
C18S 0.074(15) 0.057(12) 0.18(2) -0.029(12) -0.014(14) -0.006(11)
C19S 0.073(15) 0.054(11) 0.18(2) -0.029(11) -0.016(14) -0.004(11)
C20S 0.070(15) 0.055(12) 0.18(2) -0.031(11) -0.014(14) 0.001(10)

loop_
_atom_type_symbol
_atom_type_description
_atom_type_scat_dispersion_real
_atom_type_scat_dispersion_imag
_atom_type_scat_source
C C 0.0024 0.0013 'International Tables Vol C Tables 4.2.6.8 and 6.1.1.4'
H H 0.0000 0.0000 'International Tables Vol C Tables 4.2.6.8 and 6.1.1.4'
N N 0.0048 0.0027 'International Tables Vol C Tables 4.2.6.8 and 6.1.1.4'
O O 0.0087 0.0050 'International Tables Vol C Tables 4.2.6.8 and 6.1.1.4'
Zn Zn 0.3246 1.2279 'International Tables Vol C Tables 4.2.6.8 and 6.1.1.4'
I I -0.5833 1.5536 'International Tables Vol C Tables 4.2.6.8 and 6.1.1.4'

loop_
_geom_angle_atom_site_label_1
_geom_angle_atom_site_label_2
_geom_angle_atom_site_label_3
_geom_angle
_geom_angle_site_symmetry_1
_geom_angle_site_symmetry_3
N4 Zn1 N4 95.19(9) . 8_755
N4 Zn1 I3 107.13(5) . .
N4 Zn1 I3 107.13(5) 8_755 .
N4 Zn1 I2 113.41(5) . .
N4 Zn1 I2 113.41(5) 8_755 .
I3 Zn1 I2 118.001(15) . .
C5 N4 C13 118.71(16) . .
C5 N4 Zn1 121.33(13) . .
C13 N4 Zn1 119.65(13) . .
N4 C5 C6 122.93(16) . .
N4 C5 H5 118.5 . .
C6 C5 H5 118.5 . .
C5 C6 C7 120.94(18) . .
C5 C6 C11 118.18(16) . .
C7 C6 C11 120.88(19) . .
C8 C7 C6 119.47(19) . .
C8 C7 H7 120.3 . .
C6 C7 H7 120.3 . .
C7 C8 C9 120.46(19) . .
C7 C8 H8 119.8 . .
C9 C8 H8 119.8 . .
C10 C9 C8 120.11(19) . .
C10 C9 H9 119.9 . .
C8 C9 H9 119.9 . .
C9 C10 O14 117.71(17) . .
C9 C10 C11 121.66(18) . .
O14 C10 C11 120.48(17) . .
C10 C11 C6 117.39(17) . .
C10 C11 C12 124.88(17) . .
C6 C11 C12 117.73(17) . .
C13 C12 C11 119.46(17) . .
C13 C12 H12 120.3 . .
C11 C12 H12 120.3 . .
C12 C13 N4 122.95(18) . .
C12 C13 H13 118.5 . .
N4 C13 H13 118.5 . .
C15 O14 C10 117.45(15) . .
O16 C15 O14 123.32(18) . .
O16 C15 C17 125.8(2) . .
O14 C15 C17 110.83(16) . .
C18 C17 C19 120.20(19) . .
C18 C17 C15 120.7(2) . .
C19 C17 C15 119.07(17) . .
C17 C18 C17 119.6(3) . 7_565
C17 C18 H18 120.2 . .
C17 C18 H18 120.2 7_565 .
C20 C19 C17 119.9(2) . .
C20 C19 H19 120.1 . .
C17 C19 H19 120.1 . .
C19 C20 C19 120.2(3) 7_565 .
C19 C20 H20 119.9 7_565 .
C19 C20 H20 119.9 . .
C1S C2S C3S 179.2(17) . .
C6S C3S C4S 72.4(12) 2_655 .
C6S C3S C4S 72.4(12) 2_655 8_755
C4S C3S C4S 118.4(18) . 8_755
C6S C3S C2S 123.3(17) 2_655 .
C4S C3S C2S 120.8(9) . .
C4S C3S C2S 120.8(9) 8_755 .
C6S C3S C5S 56.3(11) 2_655 2_655
C4S C3S C5S 108.1(10) . 2_655
C4S C3S C5S 16.2(18) 8_755 2_655
C2S C3S C5S 128.6(10) . 2_655
C6S C3S C5S 56.3(11) 2_655 7_565
C4S C3S C5S 16.2(18) . 7_565
C4S C3S C5S 108.1(10) 8_755 7_565
C2S C3S C5S 128.6(10) . 7_565
C5S C3S C5S 95(2) 2_655 7_565
C5S C4S C3S 117(4) 7_565 .
C5S C4S C5S 53(4) 7_565 .
C3S C4S C5S 123(2) . .
C5S C4S C4S 75(3) 7_565 7_565
C3S C4S C4S 116.7(8) . 7_565
C5S C4S C4S 21.7(18) . 7_565
C5S C4S C6S 69(4) 7_565 2_655
C3S C4S C6S 49.0(13) . 2_655
C5S C4S C6S 96(2) . 2_655
C4S C4S C6S 107.5(10) 7_565 2_655
C4S C5S C5S 105(3) 7_565 7_565
C4S C5S C4S 83(4) 7_565 .
C5S C5S C4S 21.7(18) 7_565 .
C4S C5S C6S 91(4) 7_565 .
C5S C5S C6S 114.9(13) 7_565 .
C4S C5S C6S 116(2) . .
C4S C5S C3S 46(3) 7_565 2_655
C5S C5S C3S 116.6(9) 7_565 2_655
C4S C5S C3S 101.3(18) . 2_655
C6S C5S C3S 45.0(15) . 2_655
C3S C6S C5S 78.7(18) 2_655 .
C3S C6S C5S 78.7(18) 2_655 8_755
C5S C6S C5S 121(2) . 8_755
C3S C6S C4S 58.6(11) 2_655 7_565
C5S C6S C4S 20.2(17) . 7_565
C5S C6S C4S 113.7(18) 8_755 7_565
C3S C6S C4S 58.6(11) 2_655 2_655
C5S C6S C4S 113.7(18) . 2_655
C5S C6S C4S 20.2(17) 8_755 2_655
C4S C6S C4S 100.5(18) 7_565 2_655
C8S C7S C8S 73(2) 7_565 .
C7S C8S C9S 164(2) . .
C8S C8S C9S 119.1(9) 7_565 .
C10S C9S C12S 117.2(17) . .
C10S C9S C8S 120.5(12) . .
C12S C9S C8S 121.6(15) . .
C9S C10S C11S 123.2(15) . .
C10S C11S C10S 117.1(17) 8_755 .
C9S C12S C9S 122(2) 8_755 .
C14S C14S C13S 62.3(18) 7_565 .
C14S C14S C15S 127.0(17) 7_565 .
C13S C14S C15S 168(5) . .
C16S C15S C20S 120.0 . .
C16S C15S C14S 120.6(16) . .
C20S C15S C14S 119.4(16) . .
C15S C16S C17S 120.0 . .
C17S C17S C18S 57.6 8_755 .
C18S C17S C18S 48(3) 8_755 .
C17S C17S C16S 142.3 8_755 .
C18S C17S C16S 83(2) 8_755 .
C18S C17S C16S 120.0 . .
C18S C18S C17S 57.6 8_755 .
C17S C18S C17S 17(3) 8_755 .
C18S C18S C19S 75.2 8_755 .
C17S C18S C19S 131.3(17) 8_755 .
C17S C18S C19S 120.0 . .
C18S C18S C20S 102(2) 8_755 8_755
C17S C18S C20S 120.5(5) 8_755 8_755
C17S C18S C20S 120.4(11) . 8_755
C19S C18S C20S 34.6(16) . 8_755
C19S C18S C20S 45.0(10) 8_755 8_755
C16S C18S C20S 81.2(10) 8_755 8_755
C19S C19S C20S 131(3) 8_755 8_755
C19S C19S C18S 104.8 8_755 .
C20S C19S C18S 101.3(15) 8_755 .
C19S C19S C20S 37.7 8_755 .
C20S C19S C20S 94(3) 8_755 .
C18S C19S C20S 120.0 . .
C19S C20S C19S 11(3) 8_755 .
C19S C20S C15S 116.6(10) 8_755 .
C19S C20S C15S 120.0 . .
C19S C20S C20S 49(3) 8_755 8_755
C19S C20S C20S 37.7 . 8_755
C15S C20S C20S 122.4 . 8_755

loop_
_geom_bond_atom_site_label_1
_geom_bond_atom_site_label_2
_geom_bond_distance
_geom_bond_site_symmetry_2
Zn1 N4 2.0685(17) .
Zn1 N4 2.0685(17) 8_755
Zn1 I3 2.5359(6) .
Zn1 I2 2.5409(6) .
N4 C5 1.326(2) .
N4 C13 1.366(3) .
C5 C6 1.413(3) .
C5 H5 0.9500 .
C6 C7 1.416(3) .
C6 C11 1.418(3) .
C7 C8 1.370(3) .
C7 H7 0.9500 .
C8 C9 1.413(3) .
C8 H8 0.9500 .
C9 C10 1.369(3) .
C9 H9 0.9500 .
C10 O14 1.399(2) .
C10 C11 1.410(3) .
C11 C12 1.418(3) .
C12 C13 1.365(3) .
C12 H12 0.9500 .
C13 H13 0.9500 .
O14 C15 1.370(3) .
C15 O16 1.203(2) .
C15 C17 1.483(3) .
C17 C18 1.392(2) .
C17 C19 1.395(3) .
C18 H18 0.9500 .
C19 C20 1.389(3) .
C19 H19 0.9500 .
C20 H20 0.9500 .
C1S C2S 1.169(13) .
C2S C3S 1.544(12) .
C3S C6S 1.23(3) 2_655
C3S C4S 1.396(9) .
C3S C4S 1.396(9) 8_755
C3S C5S 1.71(3) 2_655
C3S C5S 1.71(3) 7_565
C4S C5S 0.54(5) 7_565
C4S C5S 1.401(17) .
C4S C4S 1.44(3) 7_565
C4S C6S 1.56(3) 2_655
C5S C5S 1.16(4) 7_565
C5S C6S 1.45(3) .
C7S C8S 1.176(15) 7_565
C7S C8S 1.176(15) .
C8S C8S 1.41(4) 7_565
C8S C9S 1.555(14) .
C9S C10S 1.396(9) .
C9S C12S 1.413(12) .
C10S C11S 1.395(15) .
C12S C12S 1.57(6) 2_655
C13S C14S 1.171(15) .
C13S C14S 1.171(15) 7_565
C14S C14S 1.09(6) 7_565
C14S C15S 1.554(14) .
C15S C16S 1.3900 .
C15S C20S 1.3900 .
C16S C17S 1.3900 .
C16S C18S 1.73(3) 8_755
C16S C17S 1.74(6) 8_755
C17S C17S 0.42(6) 8_755
C17S C18S 1.217(16) 8_755
C17S C18S 1.3900 .
C18S C18S 1.07(6) 8_755
C18S C19S 1.3900 .
C18S C19S 1.52(3) 8_755
C18S C20S 1.956(15) 8_755
C19S C19S 0.35(7) 8_755
C19S C20S 1.13(5) 8_755
C19S C20S 1.3900 .
C20S C20S 1.85(7) 8_755

loop_
_geom_torsion_atom_site_label_1
_geom_torsion_atom_site_label_2
_geom_torsion_atom_site_label_3
_geom_torsion_atom_site_label_4
_geom_torsion
_geom_torsion_site_symmetry_1
_geom_torsion_site_symmetry_4
C13 N4 C5 C6 0.4(3) . .
Zn1 N4 C5 C6 173.88(15) . .
N4 C5 C6 C7 -178.5(2) . .
N4 C5 C6 C11 1.4(3) . .
C5 C6 C7 C8 -179.3(2) . .
C11 C6 C7 C8 0.8(3) . .
C6 C7 C8 C9 0.3(3) . .
C7 C8 C9 C10 -0.2(4) . .
C8 C9 C10 O14 -176.6(2) . .
C8 C9 C10 C11 -1.0(3) . .
C9 C10 C11 C6 2.0(3) . .
O14 C10 C11 C6 177.49(18) . .
C9 C10 C11 C12 -177.6(2) . .
O14 C10 C11 C12 -2.1(3) . .
C5 C6 C11 C10 178.23(18) . .
C7 C6 C11 C10 -1.9(3) . .
C5 C6 C11 C12 -2.1(3) . .
C7 C6 C11 C12 177.7(2) . .
C10 C11 C12 C13 -179.2(2) . .
C6 C11 C12 C13 1.2(3) . .
C11 C12 C13 N4 0.5(3) . .
C5 N4 C13 C12 -1.4(3) . .
Zn1 N4 C13 C12 -175.00(17) . .
C9 C10 O14 C15 -112.0(2) . .
C11 C10 O14 C15 72.4(3) . .
C10 O14 C15 O16 -6.7(3) . .
C10 O14 C15 C17 174.51(17) . .
O16 C15 C17 C18 -176.9(2) . .
O14 C15 C17 C18 1.9(3) . .
O16 C15 C17 C19 2.3(3) . .
O14 C15 C17 C19 -178.94(18) . .
C19 C17 C18 C17 -0.3(4) . 7_565
C15 C17 C18 C17 178.87(16) . 7_565
C18 C17 C19 C20 0.6(4) . .
C15 C17 C19 C20 -178.6(2) . .
C17 C19 C20 C19 -0.8(5) . 7_565
C6S C3S C4S C5S -5(4) 2_655 7_565
C4S C3S C4S C5S 53(5) 8_755 7_565
C2S C3S C4S C5S -123(4) . 7_565
C5S C3S C4S C5S 40(4) 2_655 7_565
C6S C3S C4S C5S -67(3) 2_655 .
C4S C3S C4S C5S -9(4) 8_755 .
C2S C3S C4S C5S 175(3) . .
C5S C3S C4S C5S -22(3) 2_655 .
C5S C3S C4S C5S -62(6) 7_565 .
C6S C3S C4S C4S -90.6(13) 2_655 7_565
C4S C3S C4S C4S -33(3) 8_755 7_565
C2S C3S C4S C4S 150.6(12) . 7_565
C5S C3S C4S C4S -46.3(16) 2_655 7_565
C5S C3S C4S C4S -86(4) 7_565 7_565
C4S C3S C4S C6S 58(2) 8_755 2_655
C2S C3S C4S C6S -119(2) . 2_655
C5S C3S C4S C6S 44.3(12) 2_655 2_655
C5S C3S C4S C6S 5(4) 7_565 2_655
C5S C4S C5S C4S 179.989(7) 7_565 7_565
C3S C4S C5S C4S -79(5) . 7_565
C6S C4S C5S C4S -123(4) 2_655 7_565
C3S C4S C5S C5S 101(5) . 7_565
C4S C4S C5S C5S -179.99(3) 7_565 7_565
C6S C4S C5S C5S 57(4) 2_655 7_565
C5S C4S C5S C6S -92(4) 7_565 .
C3S C4S C5S C6S 10(5) . .
C4S C4S C5S C6S 88(4) 7_565 .
C6S C4S C5S C6S -35(3) 2_655 .
C5S C4S C5S C3S -137(3) 7_565 2_655
C3S C4S C5S C3S -36(3) . 2_655
C4S C4S C5S C3S 43(3) 7_565 2_655
C6S C4S C5S C3S -80(2) 2_655 2_655
C4S C5S C6S C3S 4(4) 7_565 2_655
C5S C5S C6S C3S -103.6(13) 7_565 2_655
C4S C5S C6S C3S -80(3) . 2_655
C4S C5S C6S C5S 73(6) 7_565 8_755
C5S C5S C6S C5S -34(4) 7_565 8_755
C4S C5S C6S C5S -10(6) . 8_755
C3S C5S C6S C5S 69(3) 2_655 8_755
C5S C5S C6S C4S -107(4) 7_565 7_565
C4S C5S C6S C4S -83(4) . 7_565
C3S C5S C6S C4S -4(4) 2_655 7_565
C4S C5S C6S C4S 52(4) 7_565 2_655
C5S C5S C6S C4S -56(2) 7_565 2_655
C4S C5S C6S C4S -31(4) . 2_655
C3S C5S C6S C4S 48.1(15) 2_655 2_655
C8S C7S C8S C9S -65(9) 7_565 .
C7S C8S C9S C10S -104(8) . .
C8S C8S C9S C10S -160.2(12) 7_565 .
C7S C8S C9S C12S 67(9) . .
C8S C8S C9S C12S 10(3) 7_565 .
C12S C9S C10S C11S 2(3) . .
C8S C9S C10S C11S 172.5(16) . .
C9S C10S C11S C10S 3(3) . 8_755
C10S C9S C12S C9S -7(5) . 8_755
C8S C9S C12S C9S -177(2) . 8_755
C10S C9S C12S C12S 160.5(11) . 2_655
C8S C9S C12S C12S -10(3) . 2_655
C14S C13S C14S C15S 145(23) 7_565 .
C14S C14S C15S C16S -112(2) 7_565 .
C13S C14S C15S C16S 108(25) . .
C14S C14S C15S C20S 69(3) 7_565 .
C13S C14S C15S C20S -71(26) . .
C20S C15S C16S C17S 0.0 . .
C14S C15S C16S C17S -179(3) . .
C20S C15S C16S C18S 21.5(16) . 8_755
C14S C15S C16S C18S -158(3) . 8_755
C20S C15S C16S C17S -9.3(11) . 8_755
C14S C15S C16S C17S 172(3) . 8_755
C15S C16S C17S C17S -74.7 . 8_755
C18S C16S C17S C17S -106.0(16) 8_755 8_755
C15S C16S C17S C18S 31.3(16) . 8_755
C17S C16S C17S C18S 106.0(16) 8_755 8_755
C15S C16S C17S C18S 0.0 . .
C18S C16S C17S C18S -31.3(16) 8_755 .
C17S C16S C17S C18S 74.7 8_755 .
C15S C16S C17S C16S -74.7 . 8_755
C18S C16S C17S C16S -106.0(16) 8_755 8_755
C17S C16S C17S C16S 0.0 8_755 8_755
C17S C17S C18S C18S 180.0 8_755 8_755
C16S C17S C18S C18S 44.3 . 8_755
C16S C17S C18S C18S 148.2(10) 8_755 8_755
C18S C17S C18S C17S -180.0 8_755 8_755
C16S C17S C18S C17S -135.7 . 8_755
C16S C17S C18S C17S -31.8(10) 8_755 8_755
C17S C17S C18S C19S 135.7 8_755 .
C18S C17S C18S C19S -44.3 8_755 .
C16S C17S C18S C19S 0.0 . .
C16S C17S C18S C19S 103.9(10) 8_755 .
C17S C17S C18S C19S 144.1(14) 8_755 8_755
C18S C17S C18S C19S -35.9(14) 8_755 8_755
C16S C17S C18S C19S 8.3(14) . 8_755
C16S C17S C18S C19S 112.3(18) 8_755 8_755
C17S C17S C18S C16S 31.8(10) 8_755 8_755
C18S C17S C18S C16S -148.2(10) 8_755 8_755
C16S C17S C18S C16S -103.9(10) . 8_755
C17S C17S C18S C20S 96(2) 8_755 8_755
C18S C17S C18S C20S -84(2) 8_755 8_755
C16S C17S C18S C20S -40(2) . 8_755
C16S C17S C18S C20S 64(2) 8_755 8_755
C18S C18S C19S C19S 0.0 8_755 8_755
C17S C18S C19S C19S 53(3) 8_755 8_755
C17S C18S C19S C19S 37.6 . 8_755
C16S C18S C19S C19S 113.1(19) 8_755 8_755
C20S C18S C19S C19S 139(2) 8_755 8_755
C18S C18S C19S C20S -139(2) 8_755 8_755
C17S C18S C19S C20S -85(4) 8_755 8_755
C17S C18S C19S C20S -101(2) . 8_755
C19S C18S C19S C20S -139(2) 8_755 8_755
C16S C18S C19S C20S -25(3) 8_755 8_755
C18S C18S C19S C20S -37.6 8_755 .
C17S C18S C19S C20S 16(3) 8_755 .
C17S C18S C19S C20S 0.0 . .
C19S C18S C19S C20S -37.6 8_755 .
C16S C18S C19S C20S 75.6(19) 8_755 .
C20S C18S C19S C20S 101(2) 8_755 .
C17S C18S C19S C18S 53(3) 8_755 8_755
C17S C18S C19S C18S 37.6 . 8_755
C19S C18S C19S C18S 0.0 8_755 8_755
C16S C18S C19S C18S 113.1(19) 8_755 8_755
C20S C18S C19S C18S 139(2) 8_755 8_755
C20S C19S C20S C19S 180.0 8_755 8_755
C18S C19S C20S C19S 74.7 . 8_755
C18S C19S C20S C19S 50.2(10) 8_755 8_755
C19S C19S C20S C15S -74.7 8_755 .
C20S C19S C20S C15S 105.3 8_755 .
C18S C19S C20S C15S 0.0 . .
C18S C19S C20S C15S -24.5(10) 8_755 .
C19S C19S C20S C20S 180.0 8_755 8_755
C18S C19S C20S C20S -105.3 . 8_755
C18S C19S C20S C20S -129.8(10) 8_755 8_755
C19S C19S C20S C18S -50.2(10) 8_755 8_755
C20S C19S C20S C18S 129.8(10) 8_755 8_755
C18S C19S C20S C18S 24.5(10) . 8_755
C16S C15S C20S C19S -12(3) . 8_755
C14S C15S C20S C19S 167(4) . 8_755
C16S C15S C20S C19S 0.0 . .
C14S C15S C20S C19S 179(3) . .
C16S C15S C20S C20S 44.3 . 8_755
C14S C15S C20S C20S -137(3) . 8_755
C16S C15S C20S C18S -19.6(14) . 8_755
C14S C15S C20S C18S 160(3) . 8_755
